data_4343962
loop_
_publ_author_name
'Roth, Torsten'
'Vasilenko, Vladislav'
'Wadepohl, Hubert'
'Wright, Dominic S.'
'Gade, Lutz H.'

_publ_section_title
;
 Structures, Electronics, and Reactivity of Strained Phosphazane Cages: A
 Combined Experimental and Computational Study.
;
_journal_issue 15
_journal_name_full 'Inorganic chemistry'
_journal_page_first 7636
_journal_page_last 7644
_journal_paper_doi 10.1021/acs.inorgchem.5b01292
_journal_volume 54
_journal_year 2015
_chemical_formula_moiety 'C21 H27 Cl F2 N4 P2'
_chemical_formula_sum 'C21 H27 Cl F2 N4 P2'
_chemical_formula_weight 470.85
_space_group_crystal_system monoclinic
_space_group_IT_number 14
_space_group_name_Hall '-P 2ybc'
_space_group_name_H-M_alt 'P 1 21/c 1'
_symmetry_cell_setting monoclinic
_symmetry_Int_Tables_number 14
_symmetry_space_group_name_Hall '-P 2ybc'
_symmetry_space_group_name_H-M 'P 1 21/c 1'
_atom_sites_solution_hydrogens mixed
_atom_sites_solution_primary iterative
_atom_sites_solution_secondary difmap
_audit_block_code ga_tro77
_audit_creation_date 2015-05-18
_audit_creation_method
;
Olex2 1.2
(compiled 2015.01.26 svn.r3151 for OlexSys, GUI svn.r4998)
;
_audit_update_record '18.05.2015 15:46:26 CEST UTC+02:00  encif 1.32'
_cell_angle_alpha 90
_cell_angle_beta 92.256(9)
_cell_angle_gamma 90
_cell_formula_units_Z 4
_cell_length_a 15.033(7)
_cell_length_b 8.299(4)
_cell_length_c 18.767(10)
_cell_measurement_reflns_used 8107
_cell_measurement_temperature 100(2)
_cell_measurement_theta_max 31.87
_cell_measurement_theta_min 2.52
_cell_volume 2340(2)
_computing_cell_refinement
;
SAINT (see _computing_data_reduction). Includes estimated systematic errors
 of the unit cell constants from Monte Carlo simulations.
;
_computing_data_collection 'SMART-5.631 (Bruker AXS, 2003)'
_computing_data_reduction 'SAINT V8.34A (Bruker AXS, 1997-2013),SADABS-2012_1 (Sheldrick and Bruker AXS, 1997-2014)'
_computing_molecular_graphics 'Olex2 (Dolomanov et al., 2009)'
_computing_publication_material 'encif (Wadepohl, 2009-14); encifer 1.5 (CCDC, 2014)'
_computing_structure_refinement 'ShelXL (Sheldrick, 2008)'
_computing_structure_solution 'SUPERFLIP (Palatinus, 2007-2009)'
_diffrn_ambient_environment 'perfluoro polyether oil / N~2~'
_diffrn_ambient_temperature 100(1)
_diffrn_detector 'CCD plate'
_diffrn_detector_area_resol_mean 8.19
_diffrn_detector_type CCD-PXL-KAF2
_diffrn_measured_fraction_theta_full 1.000
_diffrn_measured_fraction_theta_max 0.957
_diffrn_measurement_device 'three-circle diffractometer'
_diffrn_measurement_device_type 'Bruker AXS Smart 1000'
_diffrn_measurement_method '\f- and \w-scans'
_diffrn_measurement_specimen_support 'polyimid foil'
_diffrn_radiation_monochromator graphite
_diffrn_radiation_probe x-ray
_diffrn_radiation_type MoK\a
_diffrn_radiation_wavelength 0.71073
_diffrn_reflns_av_R_equivalents 0.0517
_diffrn_reflns_av_unetI/netI 0.0361
_diffrn_reflns_Laue_measured_fraction_full 1.000
_diffrn_reflns_Laue_measured_fraction_max 0.957
_diffrn_reflns_limit_h_max 22
_diffrn_reflns_limit_h_min -22
_diffrn_reflns_limit_k_max 11
_diffrn_reflns_limit_k_min -12
_diffrn_reflns_limit_l_max 28
_diffrn_reflns_limit_l_min -27
_diffrn_reflns_number 58539
_diffrn_reflns_point_group_measured_fraction_full 1.000
_diffrn_reflns_point_group_measured_fraction_max 0.957
_diffrn_reflns_theta_full 25.242
_diffrn_reflns_theta_max 32.475
_diffrn_reflns_theta_min 1.356
_diffrn_source 'sealed X-Ray tube (Mo)'
_diffrn_source_type 'fine focus tube'
_diffrn_standards_number 0
_exptl_absorpt_coefficient_mu 0.331
_exptl_absorpt_correction_T_max 0.7464
_exptl_absorpt_correction_T_min 0.7074
_exptl_absorpt_correction_type multi-scan
_exptl_absorpt_process_details
;
multi-scan from symmetry-related measurements (Blessing 1995)
SADABS (see _computing_data_reduction)
;
_exptl_crystal_colour colourless
_exptl_crystal_density_diffrn 1.337
_exptl_crystal_description irregular
_exptl_crystal_F_000 984
_exptl_crystal_size_max 0.220
_exptl_crystal_size_mid 0.200
_exptl_crystal_size_min 0.190
_refine_diff_density_max 0.541
_refine_diff_density_min -0.318
_refine_diff_density_rms 0.075
_refine_ls_extinction_method none
_refine_ls_goodness_of_fit_ref 1.042
_refine_ls_hydrogen_treatment mixed
_refine_ls_matrix_type full
_refine_ls_number_parameters 310
_refine_ls_number_reflns 8081
_refine_ls_number_restraints 0
_refine_ls_restrained_S_all 1.042
_refine_ls_R_factor_all 0.0592
_refine_ls_R_factor_gt 0.0396
_refine_ls_shift/su_max 0.001
_refine_ls_shift/su_mean 0.000
_refine_ls_structure_factor_coef Fsqd
_refine_ls_weighting_details 'w=1/[\s^2^(Fo^2^)+(0.0380P)^2^+1.5220P] where P=(Fo^2^+2Fc^2^)/3'
_refine_ls_weighting_scheme calc
_refine_ls_wR_factor_gt 0.0870
_refine_ls_wR_factor_ref 0.0966
_reflns_Friedel_coverage 0.000
_reflns_number_gt 6331
_reflns_number_total 8081
_reflns_threshold_expression 'I > 2\s(I)'
_cod_data_source_file ic5b01292_si_003.cif
_cod_data_source_block ga_tro77
_cod_depositor_comments 'Adding full bibliography for 4343960--4343970.cif.'
_cod_original_sg_symbol_H-M 'P 21/c'
_cod_database_code 4343962
_audit_block_refno 2070
_audit_block_usercomment trvv31
_shelx_space_group_comment
;
The symmetry employed for this shelxl refinement is uniquely defined
by the following loop, which should always be used as a source of
symmetry information in preference to the above space-group names.
They are only intended as comments.
;
_shelx_estimated_absorpt_t_max 0.940
_shelx_estimated_absorpt_t_min 0.931
_shelxl_version_number 2014/7
_olex2_refinement_description
;
1. Fixed Uiso
 At 1.2 times of:
  All C(H) groups
 At 1.5 times of:
  All C(H,H,H) groups
2.a Idealised Me refined as rotating group with stretchable bonds:
 C15(H15A,H15B,H15C), C16(H16A,H16B,H16C), C17(H17A,H17B,H17C), C19(H19A,H19B,
 H19C), C20(H20A,H20B,H20C), C21(H21A,H21B,H21C)
;
_olex2_submission_special_instructions 'No special instructions were received'

loop_
_symmetry_equiv_pos_as_xyz
'x, y, z'
'-x, y+1/2, -z+1/2'
'-x, -y, -z'
'x, -y-1/2, z-1/2'

loop_
_atom_site_label
_atom_site_type_symbol
_atom_site_fract_x
_atom_site_fract_y
_atom_site_fract_z
_atom_site_U_iso_or_equiv
_atom_site_adp_type
_atom_site_occupancy
_atom_site_site_symmetry_order
_atom_site_calc_flag
_atom_site_refinement_flags_posn
Cl Cl 0.60345(2) 0.99352(4) 0.34772(2) 0.02085(8) Uani 1 1 d .
P1 P 0.69091(2) 0.61907(4) 0.46748(2) 0.01077(7) Uani 1 1 d .
P2 P 0.57915(2) 0.85030(4) 0.44253(2) 0.01337(7) Uani 1 1 d .
F1 F 0.97030(6) 0.03295(10) 0.41500(5) 0.02303(19) Uani 1 1 d .
F2 F 0.89446(6) 1.20504(11) 0.12418(5) 0.0253(2) Uani 1 1 d .
N1 N 0.77531(7) 0.60100(13) 0.40856(6) 0.0119(2) Uani 1 1 d .
N2 N 0.84681(7) 0.69305(13) 0.30779(6) 0.0143(2) Uani 1 1 d .
N3 N 0.59518(7) 0.65928(13) 0.41643(6) 0.0125(2) Uani 1 1 d .
N4 N 0.68143(7) 0.82438(13) 0.48201(6) 0.0121(2) Uani 1 1 d .
C1 C 0.78997(8) 0.71393(15) 0.35552(7) 0.0123(2) Uani 1 1 d .
H1 H 0.7541(11) 0.809(2) 0.3595(9) 0.015 Uiso 1 1 d R
C2 C 0.82671(8) 0.45377(15) 0.40974(7) 0.0114(2) Uani 1 1 d .
C3 C 0.81627(9) 0.34208(16) 0.35455(7) 0.0145(2) Uani 1 1 d .
H3 H 0.7762(11) 0.363(2) 0.3173(9) 0.017 Uiso 1 1 d R
C4 C 0.86515(9) 0.20015(16) 0.35601(7) 0.0165(3) Uani 1 1 d .
H4 H 0.8596(11) 0.120(2) 0.3195(10) 0.020 Uiso 1 1 d R
C5 C 0.92356(9) 0.17309(15) 0.41322(7) 0.0153(2) Uani 1 1 d .
C6 C 0.93541(9) 0.28044(17) 0.46876(7) 0.0168(2) Uani 1 1 d .
H6 H 0.9750(12) 0.259(2) 0.5083(9) 0.020 Uiso 1 1 d R
C7 C 0.88655(9) 0.42317(16) 0.46654(7) 0.0144(2) Uani 1 1 d .
H7 H 0.8930(11) 0.499(2) 0.5030(9) 0.017 Uiso 1 1 d R
C8 C 0.85549(9) 0.81943(15) 0.25751(7) 0.0134(2) Uani 1 1 d .
C9 C 0.94114(9) 0.86189(16) 0.23830(8) 0.0177(3) Uani 1 1 d .
H9 H 0.9883(12) 0.806(2) 0.2574(10) 0.021 Uiso 1 1 d R
C10 C 0.95490(9) 0.99040(17) 0.19243(8) 0.0175(3) Uani 1 1 d .
H10 H 1.0132(12) 1.023(2) 0.1813(10) 0.021 Uiso 1 1 d R
C11 C 0.88175(9) 1.07370(17) 0.16612(7) 0.0171(3) Uani 1 1 d .
C12 C 0.79574(10) 1.03119(18) 0.18081(7) 0.0191(3) Uani 1 1 d .
H12 H 0.7482(12) 1.093(2) 0.1609(10) 0.023 Uiso 1 1 d R
C13 C 0.78300(9) 0.90203(17) 0.22682(7) 0.0160(2) Uani 1 1 d .
H13 H 0.7250(12) 0.874(2) 0.2396(9) 0.019 Uiso 1 1 d R
C14 C 0.54184(9) 0.55541(17) 0.36728(7) 0.0162(2) Uani 1 1 d .
C15 C 0.58147(10) 0.5595(2) 0.29314(8) 0.0257(3) Uani 1 1 d .
H15A H 0.5810(7) 0.6681(13) 0.2756(4) 0.039 Uiso 1 1 calc GR
H15B H 0.5466(6) 0.4926(14) 0.2611(4) 0.039 Uiso 1 1 calc GR
H15C H 0.6415(8) 0.5205(15) 0.29635(14) 0.039 Uiso 1 1 calc GR
C16 C 0.54352(12) 0.38453(19) 0.39670(10) 0.0290(3) Uani 1 1 d .
H16A H 0.6048(8) 0.3463(8) 0.4008(7) 0.043 Uiso 1 1 calc GR
H16B H 0.5089(8) 0.3141(10) 0.3646(5) 0.043 Uiso 1 1 calc GR
H16C H 0.5179(9) 0.3836(3) 0.4436(7) 0.043 Uiso 1 1 calc GR
C17 C 0.44658(9) 0.6190(2) 0.36212(9) 0.0244(3) Uani 1 1 d .
H17A H 0.4205(4) 0.6111(14) 0.4081(6) 0.037 Uiso 1 1 calc GR
H17B H 0.4121(5) 0.5560(12) 0.3279(6) 0.037 Uiso 1 1 calc GR
H17C H 0.44694(11) 0.7302(14) 0.3471(7) 0.037 Uiso 1 1 calc GR
C18 C 0.72021(8) 0.92155(16) 0.54222(7) 0.0137(2) Uani 1 1 d .
C19 C 0.81766(9) 0.87271(19) 0.55374(8) 0.0206(3) Uani 1 1 d .
H19A H 0.82094(10) 0.7635(13) 0.5675(6) 0.031 Uiso 1 1 calc GR
H19B H 0.8446(4) 0.9373(12) 0.5899(6) 0.031 Uiso 1 1 calc GR
H19C H 0.8476(4) 0.8872(14) 0.5110(5) 0.031 Uiso 1 1 calc GR
C20 C 0.71306(10) 1.09914(16) 0.52056(8) 0.0193(3) Uani 1 1 d .
H20A H 0.7439(7) 1.1160(4) 0.4773(6) 0.029 Uiso 1 1 calc GR
H20B H 0.7393(7) 1.1652(8) 0.5578(5) 0.029 Uiso 1 1 calc GR
H20C H 0.6515(7) 1.1276(5) 0.5130(6) 0.029 Uiso 1 1 calc GR
C21 C 0.66935(10) 0.89159(19) 0.61007(7) 0.0205(3) Uani 1 1 d .
H21A H 0.6085(7) 0.9254(14) 0.6025(2) 0.031 Uiso 1 1 calc GR
H21B H 0.6966(6) 0.9519(13) 0.6488(5) 0.031 Uiso 1 1 calc GR
H21C H 0.6710(7) 0.7786(13) 0.6214(4) 0.031 Uiso 1 1 calc GR

loop_
_atom_site_aniso_label
_atom_site_aniso_U_11
_atom_site_aniso_U_22
_atom_site_aniso_U_33
_atom_site_aniso_U_23
_atom_site_aniso_U_13
_atom_site_aniso_U_12
Cl 0.02502(17) 0.01809(15) 0.01924(16) 0.00262(12) -0.00171(12) 0.00697(12)
P1 0.01017(14) 0.01115(14) 0.01114(14) 0.00053(11) 0.00210(11) 0.00091(11)
P2 0.01106(14) 0.01396(15) 0.01502(16) -0.00297(12) -0.00026(11) 0.00300(11)
F1 0.0247(4) 0.0161(4) 0.0283(5) -0.0005(3) 0.0024(4) 0.0107(3)
F2 0.0282(5) 0.0268(5) 0.0210(4) 0.0121(4) 0.0015(4) -0.0063(4)
N1 0.0113(5) 0.0110(5) 0.0136(5) 0.0012(4) 0.0033(4) 0.0028(4)
N2 0.0137(5) 0.0122(5) 0.0175(5) 0.0013(4) 0.0050(4) -0.0007(4)
N3 0.0098(5) 0.0129(5) 0.0146(5) -0.0022(4) -0.0001(4) 0.0005(4)
N4 0.0117(5) 0.0117(5) 0.0128(5) -0.0023(4) -0.0003(4) 0.0015(4)
C1 0.0112(5) 0.0103(5) 0.0154(6) 0.0006(4) 0.0017(4) 0.0002(4)
C2 0.0097(5) 0.0102(5) 0.0146(6) 0.0005(4) 0.0030(4) 0.0011(4)
C3 0.0161(6) 0.0137(6) 0.0134(6) -0.0008(4) -0.0013(5) 0.0018(5)
C4 0.0185(6) 0.0131(6) 0.0180(6) -0.0037(5) 0.0032(5) 0.0005(5)
C5 0.0138(6) 0.0118(5) 0.0207(6) 0.0010(5) 0.0048(5) 0.0039(4)
C6 0.0146(6) 0.0175(6) 0.0181(6) 0.0009(5) -0.0008(5) 0.0044(5)
C7 0.0144(6) 0.0143(6) 0.0146(6) -0.0021(5) 0.0009(5) 0.0025(5)
C8 0.0161(6) 0.0116(5) 0.0130(6) -0.0016(4) 0.0055(4) -0.0024(4)
C9 0.0147(6) 0.0155(6) 0.0233(7) 0.0005(5) 0.0073(5) 0.0021(5)
C10 0.0168(6) 0.0171(6) 0.0194(6) -0.0016(5) 0.0083(5) -0.0024(5)
C11 0.0219(6) 0.0184(6) 0.0112(6) 0.0014(5) 0.0026(5) -0.0056(5)
C12 0.0176(6) 0.0252(7) 0.0142(6) 0.0049(5) -0.0026(5) -0.0031(5)
C13 0.0136(6) 0.0217(6) 0.0127(6) 0.0003(5) 0.0014(4) -0.0059(5)
C14 0.0117(5) 0.0183(6) 0.0185(6) -0.0064(5) -0.0003(5) -0.0008(5)
C15 0.0166(6) 0.0421(9) 0.0184(7) -0.0111(6) -0.0007(5) -0.0010(6)
C16 0.0303(8) 0.0169(7) 0.0393(9) -0.0064(6) -0.0038(7) -0.0052(6)
C17 0.0113(6) 0.0313(8) 0.0305(8) -0.0110(6) -0.0022(5) 0.0008(5)
C18 0.0124(5) 0.0155(6) 0.0131(6) -0.0037(4) 0.0003(4) -0.0007(4)
C19 0.0134(6) 0.0254(7) 0.0228(7) -0.0051(6) -0.0028(5) 0.0012(5)
C20 0.0198(6) 0.0143(6) 0.0237(7) -0.0040(5) 0.0006(5) -0.0018(5)
C21 0.0215(7) 0.0272(7) 0.0129(6) -0.0030(5) 0.0031(5) 0.0011(6)

loop_
_atom_type_symbol
_atom_type_description
_atom_type_scat_dispersion_real
_atom_type_scat_dispersion_imag
_atom_type_scat_source
C C 0.0033 0.0016 'International Tables Vol C Tables 4.2.6.8 and 6.1.1.4'
H H 0.0000 0.0000 'International Tables Vol C Tables 4.2.6.8 and 6.1.1.4'
Cl Cl 0.1484 0.1585 'International Tables Vol C Tables 4.2.6.8 and 6.1.1.4'
F F 0.0171 0.0103 'International Tables Vol C Tables 4.2.6.8 and 6.1.1.4'
N N 0.0061 0.0033 'International Tables Vol C Tables 4.2.6.8 and 6.1.1.4'
P P 0.1023 0.0942 'International Tables Vol C Tables 4.2.6.8 and 6.1.1.4'

loop_
_geom_angle_atom_site_label_1
_geom_angle_atom_site_label_2
_geom_angle_atom_site_label_3
_geom_angle
N1 P1 P2 116.04(4)
N1 P1 N3 106.21(7)
N1 P1 N4 104.71(5)
N3 P1 P2 40.06(4)
N3 P1 N4 79.96(5)
N4 P1 P2 40.57(4)
Cl P2 P1 115.10(3)
N3 P2 Cl 104.23(5)
N3 P2 P1 41.52(4)
N3 P2 N4 82.50(5)
N4 P2 Cl 104.34(5)
N4 P2 P1 41.68(4)
C1 N1 P1 122.84(9)
C1 N1 C2 118.75(10)
C2 N1 P1 118.08(8)
C1 N2 C8 116.64(11)
P2 N3 P1 98.42(6)
C14 N3 P1 130.78(9)
C14 N3 P2 130.76(9)
P2 N4 P1 97.75(6)
C18 N4 P1 128.34(9)
C18 N4 P2 125.80(9)
N1 C1 H1 113.1(10)
N2 C1 N1 122.75(12)
N2 C1 H1 124.1(10)
C3 C2 N1 120.40(11)
C7 C2 N1 119.70(11)
C7 C2 C3 119.90(12)
C2 C3 H3 119.3(11)
C4 C3 C2 120.36(12)
C4 C3 H3 120.4(11)
C3 C4 H4 123.0(11)
C5 C4 C3 118.31(12)
C5 C4 H4 118.7(11)
F1 C5 C4 118.15(12)
F1 C5 C6 118.92(12)
C6 C5 C4 122.93(12)
C5 C6 H6 122.0(11)
C5 C6 C7 118.35(13)
C7 C6 H6 119.7(11)
C2 C7 C6 120.16(12)
C2 C7 H7 119.0(11)
C6 C7 H7 120.8(11)
C9 C8 N2 117.89(12)
C13 C8 N2 123.19(12)
C13 C8 C9 118.92(12)
C8 C9 H9 118.8(12)
C10 C9 C8 120.96(13)
C10 C9 H9 120.2(12)
C9 C10 H10 120.9(11)
C11 C10 C9 118.15(13)
C11 C10 H10 120.9(11)
F2 C11 C10 118.80(12)
F2 C11 C12 118.31(13)
C10 C11 C12 122.89(13)
C11 C12 H12 118.9(11)
C11 C12 C13 118.25(13)
C13 C12 H12 122.8(11)
C8 C13 C12 120.68(12)
C8 C13 H13 119.2(11)
C12 C13 H13 120.1(11)
N3 C14 C15 109.43(11)
N3 C14 C16 108.47(12)
N3 C14 C17 108.85(11)
C16 C14 C15 110.37(13)
C16 C14 C17 110.34(13)
C17 C14 C15 109.36(12)
C14 C15 H15A 109.5
C14 C15 H15B 109.5
C14 C15 H15C 109.5
H15A C15 H15B 109.5
H15A C15 H15C 109.5
H15B C15 H15C 109.5
C14 C16 H16A 109.5
C14 C16 H16B 109.5
C14 C16 H16C 109.5
H16A C16 H16B 109.5
H16A C16 H16C 109.5
H16B C16 H16C 109.5
C14 C17 H17A 109.5
C14 C17 H17B 109.5
C14 C17 H17C 109.5
H17A C17 H17B 109.5
H17A C17 H17C 109.5
H17B C17 H17C 109.5
N4 C18 C19 107.97(11)
N4 C18 C20 107.38(11)
N4 C18 C21 110.47(11)
C19 C18 C20 110.48(11)
C19 C18 C21 110.29(12)
C21 C18 C20 110.17(11)
C18 C19 H19A 109.5
C18 C19 H19B 109.5
C18 C19 H19C 109.5
H19A C19 H19B 109.5
H19A C19 H19C 109.5
H19B C19 H19C 109.5
C18 C20 H20A 109.5
C18 C20 H20B 109.5
C18 C20 H20C 109.5
H20A C20 H20B 109.5
H20A C20 H20C 109.5
H20B C20 H20C 109.5
C18 C21 H21A 109.5
C18 C21 H21B 109.5
C18 C21 H21C 109.5
H21A C21 H21B 109.5
H21A C21 H21C 109.5
H21B C21 H21C 109.5

loop_
_geom_bond_atom_site_label_1
_geom_bond_atom_site_label_2
_geom_bond_distance
Cl P2 2.1824(9)
P1 P2 2.5812(10)
P1 N1 1.7221(12)
P1 N3 1.7296(13)
P1 N4 1.7323(14)
P2 N3 1.6794(13)
P2 N4 1.6941(13)
F1 C5 1.3586(15)
F2 C11 1.3624(16)
N1 C1 1.3911(17)
N1 C2 1.4454(16)
N2 C1 1.2737(17)
N2 C8 1.4203(17)
N3 C14 1.4761(17)
N4 C18 1.4883(17)
C1 H1 0.961(17)
C2 C3 1.3943(18)
C2 C7 1.3908(19)
C3 H3 0.922(17)
C3 C4 1.3881(19)
C4 H4 0.954(18)
C4 C5 1.378(2)
C5 C6 1.377(2)
C6 H6 0.949(18)
C6 C7 1.3937(19)
C7 H7 0.932(18)
C8 C9 1.3960(19)
C8 C13 1.393(2)
C9 H9 0.909(19)
C9 C10 1.391(2)
C10 H10 0.948(18)
C10 C11 1.374(2)
C11 C12 1.379(2)
C12 H12 0.943(18)
C12 C13 1.394(2)
C13 H13 0.944(18)
C14 C15 1.535(2)
C14 C16 1.522(2)
C14 C17 1.526(2)
C15 H15A 0.959(11)
C15 H15B 0.959(11)
C15 H15C 0.959(11)
C16 H16A 0.975(12)
C16 H16B 0.975(12)
C16 H16C 0.975(12)
C17 H17A 0.964(11)
C17 H17B 0.964(11)
C17 H17C 0.964(11)
C18 C19 1.527(2)
C18 C20 1.532(2)
C18 C21 1.531(2)
C19 H19A 0.943(11)
C19 H19B 0.943(11)
C19 H19C 0.943(11)
C20 H20A 0.961(11)
C20 H20B 0.961(11)
C20 H20C 0.961(11)
C21 H21A 0.961(11)
C21 H21B 0.961(11)
C21 H21C 0.961(11)

loop_
_geom_torsion_atom_site_label_1
_geom_torsion_atom_site_label_2
_geom_torsion_atom_site_label_3
_geom_torsion_atom_site_label_4
_geom_torsion
Cl P2 N3 P1 111.94(5)
Cl P2 N3 C14 -70.29(12)
Cl P2 N4 P1 -111.80(5)
Cl P2 N4 C18 97.74(11)
P1 P2 N3 C14 177.77(15)
P1 P2 N4 C18 -150.46(13)
P1 N1 C1 N2 -173.12(10)
P1 N1 C2 C3 107.79(13)
P1 N1 C2 C7 -71.85(14)
P1 N3 C14 C15 -85.57(15)
P1 N3 C14 C16 34.88(16)
P1 N3 C14 C17 154.97(11)
P1 N4 C18 C19 46.39(15)
P1 N4 C18 C20 165.54(9)
P1 N4 C18 C21 -74.29(14)
P2 P1 N1 C1 7.48(12)
P2 P1 N1 C2 -165.76(8)
P2 P1 N3 C14 -177.77(15)
P2 P1 N4 C18 149.35(13)
P2 N3 C14 C15 97.34(14)
P2 N3 C14 C16 -142.20(12)
P2 N3 C14 C17 -22.12(17)
P2 N4 C18 C19 -172.13(10)
P2 N4 C18 C20 -52.98(14)
P2 N4 C18 C21 67.19(14)
F1 C5 C6 C7 -179.50(12)
F2 C11 C12 C13 -176.62(12)
N1 P1 N3 P2 -111.39(6)
N1 P1 N3 C14 70.84(12)
N1 P1 N4 P2 113.03(7)
N1 P1 N4 C18 -97.62(12)
N1 C2 C3 C4 -179.50(12)
N1 C2 C7 C6 179.00(12)
N2 C8 C9 C10 -176.38(12)
N2 C8 C13 C12 176.34(13)
N3 P1 N1 C1 49.32(11)
N3 P1 N1 C2 -123.93(9)
N3 P1 N4 P2 8.75(5)
N3 P1 N4 C18 158.10(11)
N3 P2 N4 P1 -8.95(5)
N3 P2 N4 C18 -159.42(11)
N4 P1 N1 C1 -34.29(12)
N4 P1 N1 C2 152.47(9)
N4 P1 N3 P2 -8.84(5)
N4 P1 N3 C14 173.39(12)
N4 P2 N3 P1 8.98(5)
N4 P2 N3 C14 -173.25(12)
C1 N1 C2 C3 -65.74(16)
C1 N1 C2 C7 114.62(14)
C1 N2 C8 C9 138.16(13)
C1 N2 C8 C13 -41.85(18)
C2 N1 C1 N2 0.08(19)
C2 C3 C4 C5 0.2(2)
C3 C2 C7 C6 -0.6(2)
C3 C4 C5 F1 179.02(12)
C3 C4 C5 C6 0.0(2)
C4 C5 C6 C7 -0.5(2)
C5 C6 C7 C2 0.8(2)
C7 C2 C3 C4 0.1(2)
C8 N2 C1 N1 -179.23(12)
C8 C9 C10 C11 -0.5(2)
C9 C8 C13 C12 -3.7(2)
C9 C10 C11 F2 176.56(12)
C9 C10 C11 C12 -2.8(2)
C10 C11 C12 C13 2.8(2)
C11 C12 C13 C8 0.6(2)
C13 C8 C9 C10 3.6(2)
